data_7039043
loop_
_publ_author_name
'Luaces, Susana'
'Passarelli, Vincenzo'
'Artigas, Mar\'ia Jos\'e'
'Lahoz, Fernando J.'
'Oro, Luis A.'
'Mac\'ias, Ram\'on'

_publ_section_title
;
 Postsynthetic modifications of [2,2,2-(H)(PPh3)2-closo-2,1-RhSB8H8] with
 Lewis bases: cluster modular tuning.
;
_journal_issue 20
_journal_name_full 'Dalton transactions (Cambridge, England : 2003)'
_journal_page_first 8622
_journal_page_last 8636
_journal_paper_doi 10.1039/c6dt00856a
_journal_volume 45
_journal_year 2016
_chemical_formula_moiety 'C42 H46 B8 N P2 Rh S'
_chemical_formula_sum 'C42 H46 B8 N P2 Rh S'
_chemical_formula_weight 848.19
_space_group_crystal_system monoclinic
_space_group_IT_number 14
_space_group_name_Hall '-P 2yn'
_space_group_name_H-M_alt 'P 1 21/n 1'
_symmetry_space_group_name_Hall '-P 2yn'
_symmetry_space_group_name_H-M 'P 1 21/n 1'
_atom_sites_solution_hydrogens mixed
_atom_sites_solution_primary heavy
_atom_sites_solution_secondary difmap
_audit_creation_method SHELXL-2014/7
_audit_update_record
;
2016-02-29 deposited with the CCDC.
2016-04-18 downloaded from the CCDC.
;
_cell_angle_alpha 90
_cell_angle_beta 101.309(2)
_cell_angle_gamma 90
_cell_formula_units_Z 4
_cell_length_a 12.885(2)
_cell_length_b 20.215(4)
_cell_length_c 16.344(3)
_cell_measurement_reflns_used 9355
_cell_measurement_temperature 100(2)
_cell_measurement_theta_max 29.421
_cell_measurement_theta_min 2.580
_cell_volume 4174.5(13)
_computing_cell_refinement 'APEX2 v. 2008.4 (Bruker AXS, 2008)'
_computing_data_collection 'APEX2 v. 2008.4 (Bruker AXS, 2008)'
_computing_data_reduction 'APEX2 v. 2008.4 (Bruker AXS, 2008)'
_computing_molecular_graphics ORTEP
_computing_publication_material ENCIFER
_computing_structure_refinement 'SHELXL-2014/7 (Sheldrick, 2014)'
_computing_structure_solution 'SHELXS-97 (Sheldrick, 1990)'
_diffrn_ambient_temperature 100(2)
_diffrn_detector_area_resol_mean 8.26
_diffrn_measured_fraction_theta_full 1.000
_diffrn_measured_fraction_theta_max 0.999
_diffrn_measurement_device_type 'Bruker APEX DUO system'
_diffrn_measurement_method '\w rotations with narrow frames'
_diffrn_radiation_monochromator graphite
_diffrn_radiation_source 'fine-focus sealed tube'
_diffrn_radiation_type MoK\a
_diffrn_radiation_wavelength 0.71073
_diffrn_reflns_av_R_equivalents 0.0345
_diffrn_reflns_av_unetI/netI 0.0174
_diffrn_reflns_Laue_measured_fraction_full 1.000
_diffrn_reflns_Laue_measured_fraction_max 0.999
_diffrn_reflns_limit_h_max 15
_diffrn_reflns_limit_h_min -16
_diffrn_reflns_limit_k_max 26
_diffrn_reflns_limit_k_min -26
_diffrn_reflns_limit_l_max 21
_diffrn_reflns_limit_l_min -21
_diffrn_reflns_number 81352
_diffrn_reflns_point_group_measured_fraction_full 1.000
_diffrn_reflns_point_group_measured_fraction_max 0.999
_diffrn_reflns_theta_full 25.242
_diffrn_reflns_theta_max 27.479
_diffrn_reflns_theta_min 1.621
_exptl_absorpt_coefficient_mu 0.568
_exptl_absorpt_correction_T_max 0.888
_exptl_absorpt_correction_T_min 0.801
_exptl_absorpt_correction_type multi-scan
_exptl_absorpt_process_details
;
  Multi-scan correction included in APEX2 package (Bruker AXS, 2008)
;
_exptl_crystal_colour red
_exptl_crystal_density_diffrn 1.349
_exptl_crystal_description prism
_exptl_crystal_F_000 1744
_exptl_crystal_size_max 0.290
_exptl_crystal_size_mid 0.230
_exptl_crystal_size_min 0.210
_refine_diff_density_max 0.599
_refine_diff_density_min -0.269
_refine_diff_density_rms 0.050
_refine_ls_extinction_method none
_refine_ls_goodness_of_fit_ref 1.045
_refine_ls_hydrogen_treatment mixed
_refine_ls_matrix_type full
_refine_ls_number_parameters 669
_refine_ls_number_reflns 9573
_refine_ls_number_restraints 1
_refine_ls_restrained_S_all 1.046
_refine_ls_R_factor_all 0.0273
_refine_ls_R_factor_gt 0.0238
_refine_ls_shift/su_max 0.006
_refine_ls_shift/su_mean 0.000
_refine_ls_structure_factor_coef Fsqd
_refine_ls_weighting_details 'w=1/[\s^2^(Fo^2^)+(0.0293P)^2^+2.0863P] where P=(Fo^2^+2Fc^2^)/3'
_refine_ls_weighting_scheme calc
_refine_ls_wR_factor_gt 0.0600
_refine_ls_wR_factor_ref 0.0624
_reflns_Friedel_coverage 0.000
_reflns_number_gt 8737
_reflns_number_total 9573
_reflns_threshold_expression 'I > 2\s(I)'
_cod_data_source_file c6dt00856a2.cif
_cod_data_source_block VPX29DS
_cod_depositor_comments 'Adding full bibliography for 7039041--7039044.cif.'
_cod_original_cell_volume 4174.7(13)
_cod_database_code 7039043
_shelx_shelxl_version_number 2014/7
_shelx_space_group_comment
;
The symmetry employed for this shelxl refinement is uniquely defined
by the following loop, which should always be used as a source of
symmetry information in preference to the above space-group names.
They are only intended as comments.
;

loop_
_space_group_symop_operation_xyz
'x, y, z'
'-x+1/2, y+1/2, -z+1/2'
'-x, -y, -z'
'x-1/2, -y-1/2, z-1/2'

loop_
_atom_site_label
_atom_site_type_symbol
_atom_site_fract_x
_atom_site_fract_y
_atom_site_fract_z
_atom_site_U_iso_or_equiv
_atom_site_adp_type
_atom_site_occupancy
_atom_site_site_symmetry_order
_atom_site_calc_flag
_atom_site_refinement_flags_posn
_atom_site_refinement_flags_adp
C1 C 0.64050(12) 0.30310(8) 0.72479(10) 0.0281(3) Uani 1 1 d . .
C2 C 0.65789(15) 0.25687(9) 0.78943(11) 0.0354(4) Uani 1 1 d . .
C3 C 0.76022(17) 0.23923(11) 0.82796(13) 0.0481(5) Uani 1 1 d . .
C4 C 0.84522(17) 0.26789(13) 0.80209(15) 0.0554(6) Uani 1 1 d . .
C5 C 0.82981(16) 0.31479(12) 0.74060(16) 0.0540(6) Uani 1 1 d . .
C6 C 0.72748(14) 0.33326(10) 0.70171(13) 0.0399(4) Uani 1 1 d . .
C7 C 0.50090(13) 0.36393(8) 0.58066(10) 0.0307(3) Uani 1 1 d . .
C8 C 0.55872(18) 0.33595(9) 0.52578(12) 0.0425(4) Uani 1 1 d . .
C9 C 0.5430(2) 0.35673(11) 0.44298(13) 0.0587(6) Uani 1 1 d . .
C10 C 0.4713(2) 0.40521(12) 0.41460(14) 0.0636(7) Uani 1 1 d . .
C11 C 0.4151(2) 0.43476(12) 0.46822(14) 0.0565(6) Uani 1 1 d . .
C12 C 0.42952(15) 0.41440(10) 0.55103(12) 0.0413(4) Uani 1 1 d . .
C13 C 0.48938(12) 0.39094(7) 0.75529(10) 0.0265(3) Uani 1 1 d . .
C14 C 0.52073(14) 0.45570(8) 0.74512(12) 0.0353(4) Uani 1 1 d . .
C15 C 0.51208(16) 0.50338(9) 0.80492(13) 0.0425(4) Uani 1 1 d . .
C16 C 0.47594(15) 0.48667(9) 0.87589(12) 0.0417(4) Uani 1 1 d . .
C17 C 0.44783(15) 0.42223(10) 0.88790(11) 0.0394(4) Uani 1 1 d . .
C18 C 0.45397(13) 0.37454(9) 0.82788(10) 0.0327(3) Uani 1 1 d . .
C21 C 0.58457(12) 0.16969(7) 0.56728(9) 0.0249(3) Uani 1 1 d . .
C22 C 0.56061(14) 0.17458(8) 0.48046(10) 0.0327(3) Uani 1 1 d . .
C23 C 0.63992(16) 0.18689(9) 0.43546(12) 0.0411(4) Uani 1 1 d . .
C24 C 0.74366(16) 0.19363(9) 0.47652(13) 0.0431(4) Uani 1 1 d . .
C25 C 0.76859(15) 0.18797(9) 0.56211(13) 0.0392(4) Uani 1 1 d . .
C26 C 0.69000(13) 0.17672(8) 0.60770(11) 0.0308(3) Uani 1 1 d . .
C27 C 0.54733(12) 0.10164(8) 0.71023(9) 0.0286(3) Uani 1 1 d . .
C28 C 0.61679(15) 0.05239(9) 0.69340(13) 0.0411(4) Uani 1 1 d . .
C29 C 0.66330(19) 0.00824(12) 0.75410(16) 0.0603(6) Uani 1 1 d . .
C30 C 0.6416(2) 0.01310(15) 0.83214(16) 0.0688(7) Uani 1 1 d . U
C31 C 0.5746(2) 0.06085(14) 0.85144(13) 0.0611(6) Uani 1 1 d . U
C32 C 0.52654(15) 0.10613(10) 0.78995(11) 0.0393(4) Uani 1 1 d . .
C33 C 0.39183(12) 0.10005(7) 0.55889(9) 0.0268(3) Uani 1 1 d . .
C34 C 0.39452(15) 0.03151(9) 0.56810(12) 0.0384(4) Uani 1 1 d . .
C35 C 0.32134(17) -0.00800(10) 0.51636(16) 0.0538(5) Uani 1 1 d . .
C36 C 0.24714(17) 0.01988(12) 0.45489(16) 0.0604(7) Uani 1 1 d . .
C37 C 0.24396(16) 0.08730(12) 0.44357(13) 0.0508(5) Uani 1 1 d . .
C38 C 0.31511(13) 0.12763(9) 0.49589(11) 0.0350(4) Uani 1 1 d . .
C40 C 0.24691(14) 0.06475(9) 0.71006(13) 0.0375(4) Uani 1 1 d . .
C41 C 0.27208(17) 0.00953(10) 0.76001(16) 0.0514(5) Uani 1 1 d . .
C42 C 0.29778(18) 0.01675(11) 0.84487(16) 0.0562(6) Uani 1 1 d . .
C43 C 0.29787(18) 0.07846(12) 0.88038(13) 0.0538(5) Uani 1 1 d . .
C44 C 0.3261(3) 0.09041(17) 0.97353(15) 0.0920(10) Uani 1 1 d . .
H44A H 0.2659 0.0784 0.9990 0.138 Uiso 1 1 calc R U
H44B H 0.3432 0.1373 0.9841 0.138 Uiso 1 1 calc R U
H44C H 0.3875 0.0633 0.9978 0.138 Uiso 1 1 calc R U
C45 C 0.27243(16) 0.13209(10) 0.82724(12) 0.0418(4) Uani 1 1 d . .
N1 N 0.24803(10) 0.12551(6) 0.74356(9) 0.0298(3) Uani 1 1 d . .
B10 B 0.26406(13) 0.32841(8) 0.65550(11) 0.0264(3) Uani 1 1 d . .
B4 B 0.24523(14) 0.26881(9) 0.73037(11) 0.0267(3) Uani 1 1 d . .
B8 B 0.22639(13) 0.18817(8) 0.68574(11) 0.0250(3) Uani 1 1 d . .
B1 B 0.13611(14) 0.31918(9) 0.67762(13) 0.0322(4) Uani 1 1 d . .
B3 B 0.11506(15) 0.23529(9) 0.70044(12) 0.0305(4) Uani 1 1 d . .
B5 B 0.14805(15) 0.32311(10) 0.57065(13) 0.0339(4) Uani 1 1 d . .
B2 B 0.04252(15) 0.26886(10) 0.60835(14) 0.0352(4) Uani 1 1 d . .
B7 B 0.10424(15) 0.18645(9) 0.61064(12) 0.0317(4) Uani 1 1 d . .
P1 P 0.50179(3) 0.32389(2) 0.68152(2) 0.02296(8) Uani 1 1 d . .
P2 P 0.47982(3) 0.15708(2) 0.62806(2) 0.02138(8) Uani 1 1 d . .
S6 S 0.10122(4) 0.24158(2) 0.51350(3) 0.03766(10) Uani 1 1 d . .
Rh9 Rh 0.37886(2) 0.24275(2) 0.66551(2) 0.01980(4) Uani 1 1 d . .
H30 H 0.668(3) -0.0157(16) 0.873(2) 0.100(10) Uiso 1 1 d . .
H31 H 0.555(2) 0.0700(13) 0.8995(17) 0.071(8) Uiso 1 1 d . .
H510 H 0.2581(15) 0.3157(10) 0.5823(12) 0.043(5) Uiso 1 1 d . .
H8 H 0.2930(14) 0.3763(9) 0.6670(11) 0.029(4) Uiso 1 1 d . .
H4 H 0.2709(15) 0.2790(10) 0.7968(12) 0.037(5) Uiso 1 1 d . .
H02 H 0.5976(16) 0.2370(9) 0.8065(12) 0.031(5) Uiso 1 1 d . .
H03 H 0.7699(19) 0.2062(12) 0.8702(16) 0.062(7) Uiso 1 1 d . .
H89 H 0.2753(15) 0.1845(9) 0.6310(12) 0.036(5) Uiso 1 1 d . .
H04 H 0.912(2) 0.2519(12) 0.8263(17) 0.069(8) Uiso 1 1 d . .
H1 H 0.1027(15) 0.3614(9) 0.7058(11) 0.037(5) Uiso 1 1 d . .
H3 H 0.0732(15) 0.2199(10) 0.7467(12) 0.038(5) Uiso 1 1 d . .
H05 H 0.880(2) 0.3355(12) 0.7214(15) 0.063(7) Uiso 1 1 d . .
H5 H 0.1225(14) 0.3652(9) 0.5333(11) 0.035(5) Uiso 1 1 d . .
H06 H 0.7171(14) 0.3622(9) 0.6613(12) 0.030(5) Uiso 1 1 d . .
H2 H -0.0417(16) 0.2805(10) 0.5972(12) 0.039(5) Uiso 1 1 d . .
H7 H 0.0547(16) 0.1428(10) 0.5969(12) 0.044(5) Uiso 1 1 d . .
H08 H 0.6085(17) 0.3012(11) 0.5422(13) 0.048(6) Uiso 1 1 d . .
H9 H 0.583(2) 0.3367(13) 0.4081(16) 0.069(8) Uiso 1 1 d . .
H10 H 0.465(2) 0.4169(14) 0.3628(18) 0.083(9) Uiso 1 1 d . .
H11 H 0.367(2) 0.4686(13) 0.4539(15) 0.065(7) Uiso 1 1 d . .
H12 H 0.3919(17) 0.4349(11) 0.5874(13) 0.050(6) Uiso 1 1 d . .
H14 H 0.5437(15) 0.4664(10) 0.6988(13) 0.038(5) Uiso 1 1 d . .
H15 H 0.5289(17) 0.5439(12) 0.7954(14) 0.052(6) Uiso 1 1 d . .
H16 H 0.4716(16) 0.5202(11) 0.9147(13) 0.047(6) Uiso 1 1 d . .
H17 H 0.4235(17) 0.4116(11) 0.9336(14) 0.048(6) Uiso 1 1 d . .
H18 H 0.4328(16) 0.3320(10) 0.8362(12) 0.040(5) Uiso 1 1 d . .
H22 H 0.4901(16) 0.1692(9) 0.4517(12) 0.036(5) Uiso 1 1 d . .
H23 H 0.6222(16) 0.1917(10) 0.3779(14) 0.046(6) Uiso 1 1 d . .
H24 H 0.7965(17) 0.2027(10) 0.4471(13) 0.046(6) Uiso 1 1 d . .
H25 H 0.8332(17) 0.1900(10) 0.5879(13) 0.041(5) Uiso 1 1 d . .
H26 H 0.7091(14) 0.1746(9) 0.6646(12) 0.029(4) Uiso 1 1 d . .
H28 H 0.6324(17) 0.0480(11) 0.6369(14) 0.052(6) Uiso 1 1 d . .
H29 H 0.709(2) -0.0259(14) 0.7406(17) 0.082(9) Uiso 1 1 d . .
H32 H 0.4823(13) 0.1392(8) 0.8001(10) 0.021(4) Uiso 1 1 d . .
H34 H 0.4434(17) 0.0132(10) 0.6097(13) 0.043(6) Uiso 1 1 d . .
H35 H 0.3235(19) -0.0539(13) 0.5253(15) 0.065(7) Uiso 1 1 d . .
H36 H 0.199(2) -0.0073(13) 0.4224(16) 0.071(8) Uiso 1 1 d . .
H37 H 0.197(2) 0.1060(12) 0.4013(16) 0.067(7) Uiso 1 1 d . .
H38 H 0.3101(15) 0.1732(10) 0.4922(11) 0.034(5) Uiso 1 1 d . .
H40 H 0.2267(14) 0.0643(9) 0.6531(12) 0.032(5) Uiso 1 1 d . .
H41 H 0.2712(19) -0.0308(13) 0.7331(15) 0.064(7) Uiso 1 1 d . .
H42 H 0.316(2) -0.0169(14) 0.8845(17) 0.076(8) Uiso 1 1 d . .
H45 H 0.2724(16) 0.1749(11) 0.8471(13) 0.044(6) Uiso 1 1 d . .

loop_
_atom_site_aniso_label
_atom_site_aniso_U_11
_atom_site_aniso_U_22
_atom_site_aniso_U_33
_atom_site_aniso_U_23
_atom_site_aniso_U_13
_atom_site_aniso_U_12
C1 0.0250(7) 0.0285(7) 0.0315(8) -0.0093(6) 0.0071(6) -0.0026(6)
C2 0.0333(9) 0.0375(9) 0.0345(9) -0.0069(7) 0.0040(7) 0.0028(7)
C3 0.0440(11) 0.0532(12) 0.0411(11) -0.0121(9) -0.0059(9) 0.0143(9)
C4 0.0307(10) 0.0731(15) 0.0573(13) -0.0302(12) -0.0040(9) 0.0113(10)
C5 0.0275(9) 0.0670(14) 0.0710(15) -0.0307(12) 0.0183(10) -0.0111(9)
C6 0.0320(9) 0.0418(10) 0.0486(11) -0.0120(8) 0.0146(8) -0.0081(7)
C7 0.0365(8) 0.0278(7) 0.0288(8) 0.0022(6) 0.0084(6) -0.0112(6)
C8 0.0671(13) 0.0287(8) 0.0365(9) -0.0001(7) 0.0218(9) -0.0070(8)
C9 0.106(2) 0.0403(11) 0.0380(11) -0.0008(8) 0.0342(12) -0.0128(12)
C10 0.109(2) 0.0490(12) 0.0323(10) 0.0110(9) 0.0125(12) -0.0176(13)
C11 0.0642(14) 0.0525(12) 0.0491(12) 0.0225(10) 0.0022(10) -0.0043(11)
C12 0.0393(10) 0.0442(10) 0.0410(10) 0.0110(8) 0.0092(8) -0.0047(8)
C13 0.0241(7) 0.0246(7) 0.0301(7) -0.0035(6) 0.0038(6) 0.0004(6)
C14 0.0406(9) 0.0274(8) 0.0383(9) -0.0005(7) 0.0089(7) -0.0026(7)
C15 0.0507(11) 0.0236(8) 0.0496(11) -0.0056(7) 0.0014(9) 0.0001(7)
C16 0.0434(10) 0.0376(9) 0.0407(10) -0.0139(8) -0.0002(8) 0.0096(8)
C17 0.0378(9) 0.0487(10) 0.0317(9) -0.0090(8) 0.0070(7) 0.0002(8)
C18 0.0334(8) 0.0329(8) 0.0317(8) -0.0040(6) 0.0059(7) -0.0047(7)
C21 0.0276(7) 0.0223(7) 0.0274(7) 0.0000(5) 0.0118(6) 0.0027(5)
C22 0.0359(9) 0.0365(8) 0.0280(8) 0.0038(6) 0.0121(7) 0.0057(7)
C23 0.0528(11) 0.0431(10) 0.0335(9) 0.0065(7) 0.0231(8) 0.0073(8)
C24 0.0460(11) 0.0411(10) 0.0520(11) 0.0028(8) 0.0338(9) -0.0004(8)
C25 0.0295(9) 0.0382(9) 0.0534(11) -0.0058(8) 0.0166(8) -0.0045(7)
C26 0.0305(8) 0.0318(8) 0.0320(8) -0.0046(6) 0.0102(6) -0.0018(6)
C27 0.0275(7) 0.0307(8) 0.0270(7) 0.0058(6) 0.0037(6) -0.0019(6)
C28 0.0390(10) 0.0396(9) 0.0454(10) 0.0127(8) 0.0097(8) 0.0097(8)
C29 0.0539(13) 0.0574(13) 0.0696(15) 0.0295(12) 0.0119(11) 0.0196(11)
C30 0.0641(15) 0.0777(18) 0.0594(15) 0.0356(13) -0.0012(12) 0.0138(13)
C31 0.0735(16) 0.0799(17) 0.0287(10) 0.0156(10) 0.0070(10) -0.0130(13)
C32 0.0412(10) 0.0475(10) 0.0296(8) 0.0023(7) 0.0077(7) -0.0081(8)
C33 0.0248(7) 0.0279(7) 0.0289(7) -0.0066(6) 0.0080(6) 0.0001(6)
C34 0.0364(9) 0.0293(8) 0.0487(10) -0.0075(7) 0.0062(8) 0.0017(7)
C35 0.0473(12) 0.0338(10) 0.0804(16) -0.0237(10) 0.0130(11) -0.0041(8)
C36 0.0343(10) 0.0642(14) 0.0788(16) -0.0436(13) 0.0012(10) -0.0035(10)
C37 0.0335(10) 0.0681(14) 0.0456(11) -0.0225(10) -0.0053(8) 0.0105(9)
C38 0.0314(8) 0.0407(9) 0.0322(8) -0.0073(7) 0.0043(7) 0.0059(7)
C40 0.0330(9) 0.0292(8) 0.0500(11) 0.0034(7) 0.0074(8) -0.0056(7)
C41 0.0440(11) 0.0295(9) 0.0782(16) 0.0111(10) 0.0057(10) -0.0062(8)
C42 0.0479(12) 0.0462(12) 0.0722(15) 0.0307(11) 0.0063(10) -0.0088(9)
C43 0.0555(13) 0.0592(13) 0.0479(11) 0.0236(10) 0.0131(10) -0.0073(10)
C44 0.127(3) 0.104(2) 0.0439(14) 0.0347(15) 0.0126(15) 0.000(2)
C45 0.0505(11) 0.0411(10) 0.0368(9) 0.0086(8) 0.0160(8) -0.0039(8)
N1 0.0268(6) 0.0283(7) 0.0364(7) 0.0055(5) 0.0113(5) -0.0044(5)
B10 0.0225(8) 0.0222(8) 0.0357(9) 0.0011(6) 0.0089(7) 0.0010(6)
B4 0.0266(8) 0.0280(8) 0.0281(8) -0.0039(6) 0.0115(7) -0.0019(6)
B8 0.0248(8) 0.0232(8) 0.0294(8) 0.0009(6) 0.0111(6) -0.0023(6)
B1 0.0253(9) 0.0296(9) 0.0442(10) -0.0040(7) 0.0132(8) 0.0023(7)
B3 0.0252(9) 0.0320(9) 0.0380(10) -0.0011(7) 0.0151(7) -0.0019(7)
B5 0.0280(9) 0.0318(9) 0.0414(10) 0.0064(8) 0.0055(8) 0.0021(7)
B2 0.0237(9) 0.0351(9) 0.0472(11) 0.0000(8) 0.0080(8) -0.0011(7)
B7 0.0270(9) 0.0304(9) 0.0383(10) -0.0019(7) 0.0075(7) -0.0049(7)
P1 0.02386(18) 0.02094(17) 0.02532(18) -0.00062(13) 0.00785(14) -0.00328(13)
P2 0.02230(17) 0.02143(17) 0.02136(17) 0.00004(13) 0.00657(14) 0.00091(13)
S6 0.0359(2) 0.0427(2) 0.0320(2) -0.00008(17) 0.00106(17) -0.00097(18)
Rh9 0.02012(6) 0.01852(6) 0.02241(6) -0.00054(4) 0.00821(4) -0.00130(4)

loop_
_atom_type_symbol
_atom_type_description
_atom_type_scat_dispersion_real
_atom_type_scat_dispersion_imag
_atom_type_scat_source
C C 0.0033 0.0016 'International Tables Vol C Tables 4.2.6.8 and 6.1.1.4'
H H 0.0000 0.0000 'International Tables Vol C Tables 4.2.6.8 and 6.1.1.4'
N N 0.0061 0.0033 'International Tables Vol C Tables 4.2.6.8 and 6.1.1.4'
B B 0.0013 0.0007 'International Tables Vol C Tables 4.2.6.8 and 6.1.1.4'
P P 0.1023 0.0942 'International Tables Vol C Tables 4.2.6.8 and 6.1.1.4'
S S 0.1246 0.1234 'International Tables Vol C Tables 4.2.6.8 and 6.1.1.4'
Rh Rh -1.1178 0.9187 'International Tables Vol C Tables 4.2.6.8 and 6.1.1.4'

loop_
_geom_angle_atom_site_label_1
_geom_angle_atom_site_label_2
_geom_angle_atom_site_label_3
_geom_angle
C6 C1 C2 118.72(16)
C6 C1 P1 124.75(14)
C2 C1 P1 116.37(12)
C3 C2 C1 120.76(19)
C3 C2 H02 120.6(12)
C1 C2 H02 118.6(12)
C4 C3 C2 119.6(2)
C4 C3 H03 121.3(15)
C2 C3 H03 119.1(15)
C5 C4 C3 120.5(2)
C5 C4 H04 122.7(17)
C3 C4 H04 116.7(17)
C4 C5 C6 120.5(2)
C4 C5 H05 125.8(17)
C6 C5 H05 113.7(17)
C1 C6 C5 119.9(2)
C1 C6 H06 119.1(12)
C5 C6 H06 121.0(12)
C8 C7 C12 118.22(16)
C8 C7 P1 119.30(13)
C12 C7 P1 121.47(13)
C9 C8 C7 120.6(2)
C9 C8 H08 117.2(13)
C7 C8 H08 122.2(13)
C10 C9 C8 120.4(2)
C10 C9 H9 121.6(16)
C8 C9 H9 117.9(16)
C9 C10 C11 120.0(2)
C9 C10 H10 117.2(19)
C11 C10 H10 122.7(19)
C10 C11 C12 120.2(2)
C10 C11 H11 124.8(16)
C12 C11 H11 114.9(16)
C11 C12 C7 120.5(2)
C11 C12 H12 120.0(14)
C7 C12 H12 119.5(14)
C14 C13 C18 118.55(15)
C14 C13 P1 123.40(13)
C18 C13 P1 117.88(12)
C13 C14 C15 120.19(17)
C13 C14 H14 118.9(13)
C15 C14 H14 120.9(13)
C16 C15 C14 120.63(17)
C16 C15 H15 121.4(15)
C14 C15 H15 118.0(15)
C15 C16 C17 119.69(17)
C15 C16 H16 118.0(13)
C17 C16 H16 122.3(13)
C16 C17 C18 120.21(18)
C16 C17 H17 119.6(14)
C18 C17 H17 120.2(14)
C17 C18 C13 120.68(16)
C17 C18 H18 119.0(13)
C13 C18 H18 120.3(12)
C22 C21 C26 118.33(14)
C22 C21 P2 121.22(12)
C26 C21 P2 120.41(12)
C23 C22 C21 120.70(17)
C23 C22 H22 119.4(12)
C21 C22 H22 119.9(12)
C24 C23 C22 120.12(17)
C24 C23 H23 120.3(13)
C22 C23 H23 119.6(13)
C25 C24 C23 119.77(16)
C25 C24 H24 119.7(13)
C23 C24 H24 120.5(13)
C24 C25 C26 120.61(18)
C24 C25 H25 120.4(14)
C26 C25 H25 118.9(14)
C25 C26 C21 120.46(16)
C25 C26 H26 118.3(11)
C21 C26 H26 121.3(11)
C32 C27 C28 118.71(16)
C32 C27 P2 119.88(14)
C28 C27 P2 121.35(13)
C29 C28 C27 121.5(2)
C29 C28 H28 118.3(13)
C27 C28 H28 120.2(13)
C30 C29 C28 119.1(2)
C30 C29 H29 121.0(17)
C28 C29 H29 119.9(17)
C29 C30 C31 121.3(2)
C29 C30 H30 122(2)
C31 C30 H30 117(2)
C30 C31 C32 120.1(2)
C30 C31 H31 130.4(17)
C32 C31 H31 109.5(18)
C27 C32 C31 119.3(2)
C27 C32 H32 117.5(11)
C31 C32 H32 123.2(11)
C34 C33 C38 118.42(15)
C34 C33 P2 123.85(13)
C38 C33 P2 117.67(12)
C35 C34 C33 120.42(19)
C35 C34 H34 120.6(13)
C33 C34 H34 118.9(13)
C36 C35 C34 120.3(2)
C36 C35 H35 121.2(15)
C34 C35 H35 118.5(15)
C35 C36 C37 120.41(19)
C35 C36 H36 118.3(17)
C37 C36 H36 121.2(17)
C36 C37 C38 120.0(2)
C36 C37 H37 120.8(16)
C38 C37 H37 119.1(16)
C37 C38 C33 120.39(18)
C37 C38 H38 121.0(12)
C33 C38 H38 118.4(12)
N1 C40 C41 120.96(19)
N1 C40 H40 113.6(12)
C41 C40 H40 125.4(12)
C42 C41 C40 119.6(2)
C42 C41 H41 123.6(16)
C40 C41 H41 116.8(16)
C41 C42 C43 120.27(19)
C41 C42 H42 126.9(17)
C43 C42 H42 112.8(17)
C42 C43 C45 117.6(2)
C42 C43 C44 123.3(2)
C45 C43 C44 119.0(2)
C43 C44 H44A 109.5
C43 C44 H44B 109.5
H44A C44 H44B 109.5
C43 C44 H44C 109.5
H44A C44 H44C 109.5
H44B C44 H44C 109.5
N1 C45 C43 122.49(19)
N1 C45 H45 115.6(13)
C43 C45 H45 121.9(13)
C40 N1 C45 119.03(15)
C40 N1 B8 120.32(14)
C45 N1 B8 120.58(14)
B1 B10 B4 61.69(10)
B1 B10 B5 59.52(11)
B4 B10 B5 106.37(12)
B1 B10 Rh9 121.86(11)
B4 B10 Rh9 66.72(8)
B5 B10 Rh9 115.78(10)
B1 B10 H510 107.4(9)
B4 B10 H510 123.3(10)
B5 B10 H510 49.9(9)
Rh9 B10 H510 79.8(9)
B1 B10 H8 112.1(10)
B4 B10 H8 127.0(10)
B5 B10 H8 113.7(10)
Rh9 B10 H8 119.5(10)
H510 B10 H8 109.1(13)
B10 B4 B8 111.48(12)
B10 B4 B3 108.54(13)
B8 B4 B3 59.72(10)
B10 B4 B1 59.11(10)
B8 B4 B1 106.77(12)
B3 B4 B1 58.89(10)
B10 B4 Rh9 67.20(8)
B8 B4 Rh9 69.47(8)
B3 B4 Rh9 123.05(11)
B1 B4 Rh9 120.05(11)
B10 B4 H4 120.3(10)
B8 B4 H4 124.8(11)
B3 B4 H4 115.4(10)
B1 B4 H4 115.0(10)
Rh9 B4 H4 113.7(10)
N1 B8 B3 113.78(12)
N1 B8 B4 119.79(13)
B3 B8 B4 60.22(10)
N1 B8 B7 115.06(12)
B3 B8 B7 58.70(10)
B4 B8 B7 109.14(12)
N1 B8 Rh9 114.28(10)
B3 B8 Rh9 119.36(10)
B4 B8 Rh9 64.82(7)
B7 B8 Rh9 124.17(10)
N1 B8 H89 110.1(9)
B3 B8 H89 133.9(9)
B4 B8 H89 108.3(9)
B7 B8 H89 90.4(9)
Rh9 B8 H89 48.7(9)
B10 B1 B3 109.42(12)
B10 B1 B5 62.08(11)
B3 B1 B5 107.17(13)
B10 B1 B2 117.94(14)
B3 B1 B2 58.60(11)
B5 B1 B2 65.48(12)
B10 B1 B4 59.21(10)
B3 B1 B4 59.84(10)
B5 B1 B4 106.43(12)
B2 B1 B4 110.11(13)
B10 B1 H1 117.6(10)
B3 B1 H1 124.6(10)
B5 B1 H1 119.5(10)
B2 B1 H1 115.7(10)
B4 B1 H1 124.7(10)
B2 B3 B7 63.61(12)
B2 B3 B1 61.56(11)
B7 B3 B1 110.74(14)
B2 B3 B8 113.69(14)
B7 B3 B8 61.20(10)
B1 B3 B8 108.92(12)
B2 B3 B4 113.82(13)
B7 B3 B4 111.07(12)
B1 B3 B4 61.27(10)
B8 B3 B4 60.05(10)
B2 B3 H3 118.0(10)
B7 B3 H3 117.7(11)
B1 B3 H3 123.6(11)
B8 B3 H3 118.5(11)
B4 B3 H3 119.9(10)
B1 B5 B10 58.39(10)
B1 B5 S6 110.88(12)
B10 B5 S6 123.16(11)
B1 B5 B2 57.56(11)
B10 B5 B2 108.15(13)
S6 B5 B2 59.94(9)
B1 B5 H510 98.1(8)
B10 B5 H510 41.4(8)
S6 B5 H510 100.8(8)
B2 B5 H510 130.6(8)
B1 B5 H5 121.4(10)
B10 B5 H5 120.2(10)
S6 B5 H5 112.0(10)
B2 B5 H5 118.6(10)
H510 B5 H5 110.8(13)
B3 B2 B1 59.84(11)
B3 B2 B7 58.34(11)
B1 B2 B7 105.36(13)
B3 B2 S6 110.65(12)
B1 B2 S6 110.28(12)
B7 B2 S6 61.54(9)
B3 B2 B5 101.74(12)
B1 B2 B5 56.97(10)
B7 B2 B5 101.00(12)
S6 B2 B5 59.84(9)
B3 B2 H2 125.1(10)
B1 B2 H2 120.3(11)
B7 B2 H2 127.6(11)
S6 B2 H2 117.4(10)
B5 B2 H2 124.2(11)
B3 B7 B8 60.10(10)
B3 B7 B2 58.05(11)
B8 B7 B2 108.25(13)
B3 B7 S6 110.40(12)
B8 B7 S6 115.07(11)
B2 B7 S6 61.53(9)
B3 B7 H7 125.3(11)
B8 B7 H7 123.9(11)
B2 B7 H7 119.8(11)
S6 B7 H7 112.5(11)
C7 P1 C1 106.32(8)
C7 P1 C13 106.11(7)
C1 P1 C13 96.84(7)
C7 P1 Rh9 109.61(5)
C1 P1 Rh9 119.05(5)
C13 P1 Rh9 117.46(5)
C27 P2 C33 102.34(7)
C27 P2 C21 100.77(7)
C33 P2 C21 100.57(7)
C27 P2 Rh9 118.26(5)
C33 P2 Rh9 108.66(5)
C21 P2 Rh9 123.15(5)
B5 S6 B2 60.22(8)
B5 S6 B7 98.08(8)
B2 S6 B7 56.93(8)
B4 Rh9 P1 111.02(5)
B4 Rh9 B10 46.08(6)
P1 Rh9 B10 83.47(5)
B4 Rh9 P2 144.92(5)
P1 Rh9 P2 98.97(2)
B10 Rh9 P2 160.93(5)
B4 Rh9 B8 45.71(6)
P1 Rh9 B8 156.60(4)
B10 Rh9 B8 79.36(6)
P2 Rh9 B8 102.46(4)
B4 Rh9 H89 73.2(6)
P1 Rh9 H89 168.1(6)
B10 Rh9 H89 92.5(6)
P2 Rh9 H89 81.2(6)
B8 Rh9 H89 30.1(6)

loop_
_geom_bond_atom_site_label_1
_geom_bond_atom_site_label_2
_geom_bond_distance
C1 C6 1.391(2)
C1 C2 1.396(2)
C1 P1 1.8372(16)
C2 C3 1.392(3)
C2 H02 0.96(2)
C3 C4 1.377(4)
C3 H03 0.95(3)
C4 C5 1.367(4)
C4 H04 0.94(3)
C5 C6 1.398(3)
C5 H05 0.88(3)
C6 H06 0.873(19)
C7 C8 1.393(3)
C7 C12 1.395(3)
C7 P1 1.8346(16)
C8 C9 1.393(3)
C8 H08 0.95(2)
C9 C10 1.365(4)
C9 H9 0.94(3)
C10 C11 1.378(4)
C10 H10 0.87(3)
C11 C12 1.392(3)
C11 H11 0.92(3)
C12 H12 0.94(2)
C13 C14 1.390(2)
C13 C18 1.392(2)
C13 P1 1.8418(15)
C14 C15 1.393(2)
C14 H14 0.89(2)
C15 C16 1.374(3)
C15 H15 0.87(2)
C16 C17 1.376(3)
C16 H16 0.94(2)
C17 C18 1.389(2)
C17 H17 0.89(2)
C18 H18 0.92(2)
C21 C22 1.395(2)
C21 C26 1.396(2)
C21 P2 1.8438(15)
C22 C23 1.394(2)
C22 H22 0.94(2)
C23 C24 1.380(3)
C23 H23 0.93(2)
C24 C25 1.377(3)
C24 H24 0.93(2)
C25 C26 1.389(2)
C25 H25 0.86(2)
C26 H26 0.916(18)
C27 C32 1.384(2)
C27 C28 1.402(2)
C27 P2 1.8325(15)
C28 C29 1.381(3)
C28 H28 0.99(2)
C29 C30 1.362(4)
C29 H29 0.96(3)
C30 C31 1.372(4)
C30 H30 0.90(3)
C31 C32 1.410(3)
C31 H31 0.89(3)
C32 H32 0.915(17)
C33 C34 1.393(2)
C33 C38 1.396(2)
C33 P2 1.8413(15)
C34 C35 1.389(3)
C34 H34 0.91(2)
C35 C36 1.366(3)
C35 H35 0.94(3)
C36 C37 1.375(3)
C36 H36 0.91(3)
C37 C38 1.389(3)
C37 H37 0.91(3)
C38 H38 0.925(19)
C40 N1 1.344(2)
C40 C41 1.383(3)
C40 H40 0.916(19)
C41 C42 1.369(3)
C41 H41 0.93(3)
C42 C43 1.376(3)
C42 H42 0.94(3)
C43 C45 1.387(3)
C43 C44 1.514(3)
C44 H44A 0.9800
C44 H44B 0.9800
C44 H44C 0.9800
C45 N1 1.349(2)
C45 H45 0.92(2)
N1 B8 1.572(2)
B10 B1 1.766(2)
B10 B4 1.768(2)
B10 B5 1.832(3)
B10 Rh9 2.2624(17)
B10 H510 1.21(2)
B10 H8 1.042(18)
B4 B8 1.783(2)
B4 B3 1.786(3)
B4 B1 1.812(3)
B4 Rh9 2.2543(17)
B4 H4 1.092(19)
B8 B3 1.777(2)
B8 B7 1.796(3)
B8 Rh9 2.3327(17)
B8 H89 1.193(19)
B1 B3 1.769(3)
B1 B5 1.787(3)
B1 B2 1.799(3)
B1 H1 1.097(19)
B3 B2 1.746(3)
B3 B7 1.752(3)
B3 H3 1.058(19)
B5 S6 1.932(2)
B5 B2 1.939(3)
B5 H510 1.402(19)
B5 H5 1.061(19)
B2 B7 1.843(3)
B2 S6 1.934(2)
B2 H2 1.09(2)
B7 S6 1.934(2)
B7 H7 1.09(2)
P1 Rh9 2.2595(5)
P2 Rh9 2.3191(5)
Rh9 H89 1.786(19)
